data_2015026
loop_
_publ_author_name
'Jemmali, Mosbah'
'Walha, Siwar'
'Ben Hassen, Rached'
'Petricek Vaclac'

_publ_section_title
;
 Potassium cerium(III) bis(sulfate) monohydrate,
 KCe(SO~4~)~2~&#x00B7;H~2~O
;
_journal_issue 7
_journal_name_full 'Acta Crystallographica Section C'
_journal_page_first i73
_journal_page_last i75
_journal_paper_doi 10.1107/S0108270105006219
_journal_volume 61
_journal_year 2005
_chemical_formula_iupac 'K Ce (S O4)2, H2 O'
_chemical_formula_moiety 'Ce H2 O9 S2, K'
_chemical_formula_sum 'Ce H2 K O9 S2'
_chemical_formula_weight 389.3
_chemical_name_systematic
;
potassium cerium bis(sulfate) monohydrate
;
_space_group_IT_number 14
_symmetry_cell_setting monoclinic
_symmetry_space_group_name_Hall '-P 2ybc'
_symmetry_space_group_name_H-M 'P 1 21/c 1'
_cell_angle_alpha 90
_cell_angle_beta 118.39(3)
_cell_angle_gamma 90
_cell_formula_units_Z 4
_cell_length_a 10.1163(2)
_cell_length_b 8.588(4)
_cell_length_c 10.3823(6)
_cell_measurement_reflns_used 3322
_cell_measurement_temperature 293
_cell_measurement_theta_max 27.00
_cell_measurement_theta_min 2.02
_cell_volume 793.5(4)
_computing_cell_refinement 'program (reference)?'
_computing_data_collection 'program (reference)?'
_computing_data_reduction 'Jana2000 (Petricek & Dusek, 2000)'
_computing_molecular_graphics 'Diamond (Brandenburg & Berndt, 1999)'
_computing_publication_material Jana2000
_computing_structure_refinement Jana2000
_computing_structure_solution 'SIR97 (Altomare <i>et al.</i>, 1999'
_diffrn_ambient_temperature 293
_diffrn_measured_fraction_theta_full 1.00
_diffrn_measured_fraction_theta_max 1.00
_diffrn_measurement_device_type 'Oxford Instruments point-detector'
_diffrn_measurement_method \q/2\q
_diffrn_radiation_monochromator graphite
_diffrn_radiation_source 'fine-focus sealed tube'
_diffrn_radiation_type 'Mo K\a'
_diffrn_radiation_wavelength 0.71069
_diffrn_reflns_av_R_equivalents 0.0337
_diffrn_reflns_av_sigmaI/netI 0.0408
_diffrn_reflns_limit_h_max 11
_diffrn_reflns_limit_h_min -12
_diffrn_reflns_limit_k_max 10
_diffrn_reflns_limit_k_min -10
_diffrn_reflns_limit_l_max 13
_diffrn_reflns_limit_l_min 0
_diffrn_reflns_number 3334
_diffrn_reflns_theta_full 26.99
_diffrn_reflns_theta_max 26.99
_diffrn_reflns_theta_min 2.29
_diffrn_standards_decay_% none
_diffrn_standards_interval_count no
_diffrn_standards_interval_time no
_diffrn_standards_number no
_exptl_absorpt_coefficient_mu 6.809
_exptl_absorpt_correction_T_max 0.595
_exptl_absorpt_correction_T_min 0.483
_exptl_absorpt_correction_type gaussian
_exptl_absorpt_process_details '(Jana2000; Petricek and Dusek, 2000)'
_exptl_crystal_colour colorless
_exptl_crystal_density_diffrn 3.2580(18)
_exptl_crystal_description needle
_exptl_crystal_F_000 732
_exptl_crystal_size_max 0.1
_exptl_crystal_size_mid 0.05
_exptl_crystal_size_min 0.03
_refine_diff_density_max 1.40
_refine_diff_density_min -1.71
_refine_ls_extinction_coef 0.064491
_refine_ls_extinction_method 'B-C type 1 Lorentzian isotropic (Becker & Coppens, 1974)'
_refine_ls_goodness_of_fit_ref 1.18
_refine_ls_hydrogen_treatment refall
_refine_ls_number_parameters 127
_refine_ls_number_reflns 1729
_refine_ls_R_factor_all 0.0501
_refine_ls_R_factor_gt 0.0202
_refine_ls_shift/su_max 0.0146
_refine_ls_shift/su_mean 0.0008
_refine_ls_structure_factor_coef Fsqd
_refine_ls_weighting_details w=1/(\s^2^(I)+0.0004I^2^)
_refine_ls_weighting_scheme sigma
_refine_ls_wR_factor_gt 0.0486
_refine_ls_wR_factor_ref 0.0548
_reflns_number_gt 1267
_reflns_number_total 1729
_reflns_threshold_expression I>3\s(I)
_cod_data_source_file iz1048.cif
_cod_data_source_block I
_cod_depositor_comments
;
The following automatic conversions were performed:

'_exptl_absorpt_correction_type' value 'Gaussian' changed to
'gaussian' according to
/home/saulius/struct/CIF-dictionaries/cif_core.dic dictionary named
'cif_core.dic' version 2.4.1 from 2010-06-29.

Automatic conversion script
Id: cif_fix_values 1715 2011-07-08 13:25:40Z adriana 
;
_cod_original_sg_symbol_H-M 'P 21/c'
_cod_database_code 2015026

loop_
_symmetry_equiv_pos_site_id
_symmetry_equiv_pos_as_xyz
1 x,y,z
2 -x,1/2+y,1/2-z
3 -x,-y,-z
4 x,1/2-y,1/2+z

loop_
_atom_site_label
_atom_site_fract_x
_atom_site_fract_y
_atom_site_fract_z
_atom_site_U_iso_or_equiv
_atom_site_adp_type
_atom_site_calc_flag
_atom_site_refinement_flags
_atom_site_occupancy
_atom_site_disorder_assembly
_atom_site_disorder_group
_atom_site_type_symbol
Ce1 0.23611(3) 0.33680(3) 0.46527(3) 0.01018(9) Uani d . 1 . . Ce
K1 0.28298(12) 0.68638(14) 0.80556(13) 0.0281(4) Uani d . 1 . . K
S1 -0.01646(12) 0.68645(12) 0.38915(11) 0.0118(4) Uani d . 1 . . S
S2 0.45502(11) 0.13151(12) 0.82423(12) 0.0120(4) Uani d . 1 . . S
O1 0.1973(4) 0.0388(4) 0.4717(4) 0.0232(15) Uani d . 1 . . O
O2 -0.1656(3) 0.6124(4) 0.3303(4) 0.0230(13) Uani d . 1 . . O
O3 0.4561(4) 0.2443(4) 0.9319(3) 0.0189(13) Uani d . 1 . . O
O4 0.3277(3) 0.0253(4) 0.7909(3) 0.0185(13) Uani d . 1 . . O
O5 0.5985(4) 0.0474(4) 0.8861(4) 0.0228(14) Uani d . 1 . . O
O6 0.4348(4) 0.2103(4) 0.6909(3) 0.0185(13) Uani d . 1 . . O
O7 -0.0276(3) 0.8195(4) 0.2941(3) 0.0200(13) Uani d . 1 . . O
O8 0.0242(4) 0.7395(4) 0.5379(3) 0.0210(14) Uani d . 1 . . O
O9 0.0952(3) 0.5791(4) 0.3888(4) 0.0207(14) Uani d . 1 . . O
H1 0.214(7) 0.015(8) 0.555(8) 0.05(2) Uiso d . 1 . . H
H2 0.107(9) -0.024(9) 0.415(8) 0.07(2) Uiso d . 1 . . H

loop_
_atom_site_aniso_label
_atom_site_aniso_U_11
_atom_site_aniso_U_22
_atom_site_aniso_U_33
_atom_site_aniso_U_12
_atom_site_aniso_U_13
_atom_site_aniso_U_23
_atom_site_aniso_type_symbol
Ce1 0.00844(12) 0.01115(12) 0.01038(12) 0.00021(10) 0.00400(8) 0.00070(11) Ce
K1 0.0221(5) 0.0349(6) 0.0263(6) -0.0039(5) 0.0107(5) -0.0019(5) K
S1 0.0106(5) 0.0130(5) 0.0120(5) 0.0025(4) 0.0055(4) 0.0016(4) S
S2 0.0102(5) 0.0157(5) 0.0101(5) 0.0031(4) 0.0049(4) 0.0035(4) S
O1 0.025(2) 0.0197(17) 0.024(2) -0.0042(14) 0.0106(17) -0.0019(15) O
O2 0.0123(16) 0.0293(18) 0.0262(19) -0.0085(13) 0.0083(14) -0.0108(15) O
O3 0.0196(17) 0.0235(17) 0.0153(17) -0.0016(13) 0.0098(14) -0.0036(13) O
O4 0.0178(16) 0.0193(16) 0.0197(18) -0.0027(13) 0.0099(14) -0.0008(13) O
O5 0.0187(17) 0.0296(18) 0.0221(19) 0.0097(14) 0.0113(15) 0.0094(14) O
O6 0.0193(16) 0.0242(17) 0.0153(16) 0.0045(13) 0.0110(14) 0.0067(13) O
O7 0.0212(16) 0.0208(16) 0.0175(16) 0.0045(14) 0.0088(14) 0.0068(14) O
O8 0.0244(18) 0.0251(17) 0.0124(17) -0.0009(14) 0.0078(15) -0.0033(13) O
O9 0.0160(16) 0.0201(17) 0.027(2) 0.0065(13) 0.0105(15) 0.0025(14) O

loop_
_atom_type_symbol
_atom_type_scat_dispersion_real
_atom_type_scat_dispersion_imag
_atom_type_scat_source
K 0.201 0.249 'International Tables Vol C Tables  4.2.6.8 and 6.1.1.1'
Ce -0.249 2.633 'International Tables Vol C Tables  4.2.6.8 and 6.1.1.1'
S 0.125 0.123 'International Tables Vol C Tables  4.2.6.8 and 6.1.1.1'
O 0.011 0.006 'International Tables Vol C Tables  4.2.6.8 and 6.1.1.1'
H 0.000 0.000 'International Tables Vol C Tables  4.2.6.8 and 6.1.1.1'

loop_
_geom_angle_atom_site_label_1
_geom_angle_atom_site_label_2
_geom_angle_atom_site_label_3
_geom_angle_site_symmetry_1
_geom_angle_site_symmetry_3
_geom_angle
_geom_angle_publ_flag
O1 Ce1 O2 . 3_566 92.36(13) no
O1 Ce1 O3 . 4_554 83.38(13) no
O1 Ce1 O4 . 4_554 124.07(13) no
O1 Ce1 O5 . 2_656 141.14(10) no
O1 Ce1 O6 . . 67.09(10) no
O1 Ce1 O7 . 2_545 84.79(10) no
O1 Ce1 O8 . 3_566 66.55(12) no
O1 Ce1 O9 . . 141.24(11) no
O2 Ce1 O3 3_566 4_554 140.52(8) no
O2 Ce1 O4 3_566 4_554 143.52(11) no
O2 Ce1 O5 3_566 2_656 74.32(13) no
O2 Ce1 O6 3_566 . 73.47(12) no
O2 Ce1 O7 3_566 2_545 118.18(10) no
O2 Ce1 O8 3_566 3_566 53.18(9) no
O2 Ce1 O9 3_566 . 77.01(13) no
O3 Ce1 O4 4_554 4_554 54.05(10) no
O3 Ce1 O5 4_554 2_656 84.66(13) no
O3 Ce1 O6 4_554 . 68.74(12) no
O3 Ce1 O7 4_554 2_545 100.56(10) no
O3 Ce1 O8 4_554 3_566 148.83(11) no
O3 Ce1 O9 4_554 . 127.83(13) no
O4 Ce1 O5 4_554 2_656 75.31(13) no
O4 Ce1 O6 4_554 . 116.43(11) no
O4 Ce1 O7 4_554 2_545 71.64(10) no
O4 Ce1 O8 4_554 3_566 138.62(8) no
O4 Ce1 O9 4_554 . 74.80(13) no
O4 Ce1 H1 4_554 . 136.9(18) no
O5 Ce1 O6 2_656 . 74.10(11) no
O5 Ce1 O7 2_656 2_545 133.83(11) no
O5 Ce1 O8 2_656 3_566 123.88(14) no
O5 Ce1 O9 2_656 . 72.10(10) no
O5 Ce1 H1 2_656 . 128.5(12) no
O6 Ce1 O7 . 2_545 150.53(11) no
O6 Ce1 O8 . 3_566 104.56(12) no
O6 Ce1 O9 . . 139.83(12) no
O6 Ce1 H1 . . 56.3(11) no
O7 Ce1 O8 2_545 3_566 69.86(10) no
O7 Ce1 O9 2_545 . 68.77(11) no
O7 Ce1 H1 2_545 . 97.6(12) no
O8 Ce1 O9 3_566 . 77.68(11) no
O8 Ce1 H1 3_566 . 63.7(15) no
O9 Ce1 H1 . . 141.4(15) no
O2 S1 O7 . . 108.58(17) no
O2 S1 O8 . . 106.8(2) no
O2 S1 O9 . . 111.56(19) no
O2 S1 H2 . 1_565 139.5(16) no
O7 S1 O8 . . 110.84(19) no
O7 S1 O9 . . 107.5(2) no
O7 S1 H2 . 1_565 41.4(15) no
O8 S1 O9 . . 111.6(2) no
O8 S1 H2 . 1_565 74.2(18) no
O9 S1 H2 . 1_565 105(2) no
O3 S2 O4 . . 105.9(2) no
O3 S2 O5 . . 110.0(2) no
O3 S2 O6 . . 111.1(2) no
O3 S2 H1 . . 131.5(16) no
O4 S2 O5 . . 111.7(2) no
O4 S2 O6 . . 110.44(18) no
O4 S2 H1 . . 46.9(18) no
O5 S2 O6 . . 107.8(3) no
H1 O1 H2 . . 99(7) no
O1 H1 O4 . . 156(6) no
O1 H2 O7 . 1_545 163(9) no

loop_
_geom_bond_atom_site_label_1
_geom_bond_atom_site_label_2
_geom_bond_site_symmetry_1
_geom_bond_site_symmetry_2
_geom_bond_distance
_geom_bond_publ_flag
Ce1 O1 . . 2.595(4) yes
Ce1 O2 . 3_566 2.578(5) yes
Ce1 O3 . 4_554 2.508(4) yes
Ce1 O4 . 4_554 2.671(4) yes
Ce1 O5 . 2_656 2.449(3) yes
Ce1 O6 . . 2.496(3) yes
Ce1 O7 . 2_545 2.514(2) yes
Ce1 O8 . 3_566 2.699(4) yes
Ce1 O9 . . 2.432(3) yes
Ce1 H1 . . 2.96(7) no
K1 O1 . 4_555 2.981(5) yes
K1 O2 . 3_566 2.897(3) yes
K1 O3 . 3_667 2.812(3) yes
K1 O4 . 1_565 2.960(4) yes
K1 O6 . 2_656 2.845(4) yes
K1 O8 . . 2.805(3) yes
K1 H2 . 4_555 2.89(10) no
S1 O2 . . 1.475(3) yes
S1 O7 . . 1.479(4) yes
S1 O8 . . 1.469(3) yes
S1 O9 . . 1.459(4) yes
S1 H2 . 1_565 2.74(8) no
S2 O3 . . 1.475(4) yes
S2 O4 . . 1.479(3) yes
S2 O5 . . 1.468(4) yes
S2 O6 . . 1.465(4) yes
S2 H1 . . 2.88(6) no
O1 O4 . . 2.929(5) yes
O1 O6 . . 2.815(4) no
O1 O7 . 1_545 2.852(4) yes
O1 O8 . 3_566 2.906(6) no
O1 H1 . . 0.82(8) yes
O1 H2 . . 0.98(7) yes

loop_
_geom_hbond_atom_site_label_D
_geom_hbond_atom_site_label_H
_geom_hbond_atom_site_label_A
_geom_hbond_site_symmetry_A
_geom_hbond_distance_DH
_geom_hbond_distance_HA
_geom_hbond_distance_DA
_geom_hbond_angle_DHA
_geom_hbond_publ_flag
O1 H1 O4 . 0.82(8) 2.16(7) 2.929(5) 156(6) yes
O1 H2 O7 1_545 0.98(7) 1.90(7) 2.852(4) 163(9) yes
